data_7224160
loop_
_publ_author_name
'Gholivand, Khodayar'
'Ebrahimi valmoozi, Ali Asghar'
'asadi, lida'
'hodaie, merat'
'sharifi, mahboobeh'
'Mazruee Kashani, hadi'
'Mahzouni, Hamid R.'
'Ghadamyari, Mohammad'
'kalateh, Ali Asghar'
'davari, ehsan'
'salehi, sami'
'Bonsaii, Mahyar'

_publ_section_title
;
 Phosphorhydrazides inhibitors: toxicological profile and antimicrobial
 evaluation assay, molecular modeling and QSAR study
;
_journal_name_full 'RSC Adv.'
_journal_paper_doi 10.1039/C5RA24209F
_journal_year 2016
_chemical_formula_moiety 'C17 H15 N2 O3 P'
_chemical_formula_sum 'C17 H15 N2 O3 P'
_chemical_formula_weight 326.28
_chemical_name_systematic
;
?
;
_space_group_IT_number 2
_symmetry_cell_setting triclinic
_symmetry_space_group_name_Hall '-P 1'
_symmetry_space_group_name_H-M 'P -1'
_atom_sites_solution_hydrogens mixed
_atom_sites_solution_primary direct
_atom_sites_solution_secondary difmap
_audit_creation_method SHELXL-97
_audit_update_record
;
2011-03-16 deposited with the CCDC.
2016-02-04 downloaded from the CCDC.
;
_cell_angle_alpha 78.414(2)
_cell_angle_beta 83.899(3)
_cell_angle_gamma 73.626(2)
_cell_formula_units_Z 2
_cell_length_a 8.2009(8)
_cell_length_b 8.7089(8)
_cell_length_c 11.2790(11)
_cell_measurement_reflns_used 2365
_cell_measurement_temperature 120(2)
_cell_measurement_theta_max 28
_cell_measurement_theta_min 3
_cell_volume 756.08(13)
_computing_cell_refinement 'APEX2 (Bruker, 2005)'
_computing_data_collection 'APEX2 (Bruker, 2005)'
_computing_data_reduction 'APEX2 (Bruker, 2005)'
_computing_molecular_graphics 'SHELXTL ver. 5.1 (Sheldrick, 1998b)'
_computing_publication_material 'SHELXTL ver. 5.1 (Sheldrick, 1998b)'
_computing_structure_refinement 'SHELXTL ver. 5.1 (Sheldrick, 1998b)'
_computing_structure_solution 'SHELXTL ver. 5.1 (Sheldrick, 1998b)'
_diffrn_ambient_temperature 120(2)
_diffrn_measured_fraction_theta_full 0.994
_diffrn_measured_fraction_theta_max 0.994
_diffrn_measurement_device_type 'Bruker APEX II CCD area detector''
_diffrn_measurement_method 'omega scans'
_diffrn_radiation_monochromator graphite
_diffrn_radiation_source 'fine-focus sealed tube'
_diffrn_radiation_type MoK\a
_diffrn_radiation_wavelength 0.71073
_diffrn_reflns_av_R_equivalents 0.0220
_diffrn_reflns_av_sigmaI/netI 0.0404
_diffrn_reflns_limit_h_max 11
_diffrn_reflns_limit_h_min -11
_diffrn_reflns_limit_k_max 11
_diffrn_reflns_limit_k_min -11
_diffrn_reflns_limit_l_max 15
_diffrn_reflns_limit_l_min -15
_diffrn_reflns_number 8362
_diffrn_reflns_theta_full 28.99
_diffrn_reflns_theta_max 28.99
_diffrn_reflns_theta_min 1.85
_exptl_absorpt_coefficient_mu 0.199
_exptl_absorpt_correction_T_max 0.971
_exptl_absorpt_correction_T_min 0.951
_exptl_absorpt_correction_type multi-scan
_exptl_absorpt_process_details 'APEX2 (Bruker, 2005)'
_exptl_crystal_colour colorless
_exptl_crystal_density_diffrn 1.433
_exptl_crystal_density_method 'not measured'
_exptl_crystal_description prism
_exptl_crystal_F_000 340
_exptl_crystal_size_max 0.24
_exptl_crystal_size_mid 0.21
_exptl_crystal_size_min 0.15
_refine_diff_density_max 0.553
_refine_diff_density_min -0.297
_refine_diff_density_rms 0.070
_refine_ls_extinction_method none
_refine_ls_goodness_of_fit_ref 0.951
_refine_ls_hydrogen_treatment constr
_refine_ls_matrix_type full
_refine_ls_number_parameters 209
_refine_ls_number_reflns 3992
_refine_ls_number_restraints 0
_refine_ls_restrained_S_all 0.951
_refine_ls_R_factor_all 0.0527
_refine_ls_R_factor_gt 0.0415
_refine_ls_shift/su_max 0.003
_refine_ls_shift/su_mean 0.001
_refine_ls_structure_factor_coef Fsqd
_refine_ls_weighting_details 'calc w=1/[\s^2^(Fo^2^)+(0.0725P)^2^+0.0000P] where P=(Fo^2^+2Fc^2^)/3'
_refine_ls_weighting_scheme calc
_refine_ls_wR_factor_gt 0.1073
_refine_ls_wR_factor_ref 0.1128
_reflns_number_gt 3052
_reflns_number_total 3992
_reflns_threshold_expression I>2\s(I)
_cod_data_source_file c5ra24209f1.cif
_cod_data_source_block 214LR
_cod_depositor_comments
;
The following automatic conversions were performed:

'_symmetry_cell_setting' value 'Triclinic' changed to 'triclinic'
according to
/usr/data/users/saulius/crontab/automatic-downloads/rss-feeds/RSC/lib/dictionaries/cif_core.dic
dictionary named 'cif_core.dic' version 2.4.2 from 2011-04-26.

Automatic conversion script
Id: cif_fix_values 4268 2015-11-12 08:31:59Z antanas 
;
_cod_database_code 7224160

loop_
_symmetry_equiv_pos_as_xyz
'x, y, z'
'-x, -y, -z'

loop_
_atom_site_label
_atom_site_type_symbol
_atom_site_fract_x
_atom_site_fract_y
_atom_site_fract_z
_atom_site_U_iso_or_equiv
_atom_site_adp_type
_atom_site_occupancy
_atom_site_symmetry_multiplicity
_atom_site_calc_flag
_atom_site_refinement_flags
P1 P 0.25560(4) 0.91445(4) 0.36132(3) 0.01747(11) Uani 1 1 d .
O1 O 0.15801(12) 0.81532(12) 0.44682(9) 0.0216(2) Uani 1 1 d .
O3 O 0.14738(15) 1.38238(13) 0.18947(11) 0.0303(3) Uani 1 1 d .
O4 O -0.27863(14) 1.35725(14) 0.26765(10) 0.0292(3) Uani 1 1 d .
N1 N 0.21170(15) 1.11200(14) 0.36316(11) 0.0204(3) Uani 1 1 d .
H1N H 0.2545 1.1469 0.4258 0.059(7) Uiso 1 1 d R
N2 N 0.04545(15) 1.20349(15) 0.33420(11) 0.0219(3) Uani 1 1 d .
H2N H -0.0372 1.1955 0.3923 0.026 Uiso 1 1 d R
C1 C 0.02863(19) 1.33603(17) 0.24449(13) 0.0223(3) Uani 1 1 d .
C2 C -0.14824(19) 1.42002(18) 0.21186(14) 0.0240(3) Uani 1 1 d .
C3 C -0.2081(2) 1.5508(2) 0.12620(16) 0.0306(4) Uani 1 1 d .
H3A H -0.1432 1.6149 0.0748 0.037 Uiso 1 1 calc R
C4 C -0.3859(2) 1.5743(2) 0.12746(16) 0.0361(4) Uani 1 1 d .
H4A H -0.4638 1.6576 0.0776 0.043 Uiso 1 1 calc R
C5 C -0.4234(2) 1.4554(2) 0.21328(16) 0.0340(4) Uani 1 1 d .
H5A H -0.5344 1.4413 0.2334 0.041 Uiso 1 1 calc R
C6 C 0.23149(17) 0.90464(17) 0.20674(13) 0.0178(3) Uani 1 1 d .
C7 C 0.27264(19) 1.01837(18) 0.11015(13) 0.0214(3) Uani 1 1 d .
H7A H 0.3073 1.1076 0.1255 0.026 Uiso 1 1 calc R
C8 C 0.2626(2) 1.00027(19) -0.00810(14) 0.0251(3) Uani 1 1 d .
H8A H 0.2897 1.0778 -0.0738 0.030 Uiso 1 1 calc R
C9 C 0.2132(2) 0.86947(19) -0.03088(14) 0.0261(3) Uani 1 1 d .
H9A H 0.2065 0.8579 -0.1121 0.031 Uiso 1 1 calc R
C10 C 0.17380(19) 0.75598(19) 0.06412(14) 0.0253(3) Uani 1 1 d .
H10A H 0.1404 0.6664 0.0482 0.030 Uiso 1 1 calc R
C11 C 0.18304(18) 0.77295(17) 0.18289(13) 0.0211(3) Uani 1 1 d .
H11A H 0.1563 0.6947 0.2481 0.025 Uiso 1 1 calc R
C12 C 0.47855(17) 0.84667(17) 0.38691(12) 0.0179(3) Uani 1 1 d .
C13 C 0.59571(19) 0.93110(18) 0.32904(13) 0.0223(3) Uani 1 1 d .
H13A H 0.5569 1.0362 0.2814 0.027 Uiso 1 1 calc R
C14 C 0.76883(19) 0.8607(2) 0.34149(14) 0.0252(3) Uani 1 1 d .
H14A H 0.8483 0.9186 0.3034 0.030 Uiso 1 1 calc R
C15 C 0.82622(18) 0.70585(19) 0.40937(14) 0.0237(3) Uani 1 1 d .
H15A H 0.9449 0.6568 0.4151 0.028 Uiso 1 1 calc R
C16 C 0.71152(19) 0.62296(18) 0.46848(15) 0.0250(3) Uani 1 1 d .
H16A H 0.7509 0.5178 0.5159 0.030 Uiso 1 1 calc R
C17 C 0.53722(19) 0.69463(18) 0.45805(14) 0.0227(3) Uani 1 1 d .
H17A H 0.4581 0.6388 0.5001 0.027 Uiso 1 1 calc R

loop_
_atom_site_aniso_label
_atom_site_aniso_U_11
_atom_site_aniso_U_22
_atom_site_aniso_U_33
_atom_site_aniso_U_23
_atom_site_aniso_U_13
_atom_site_aniso_U_12
P1 0.01562(19) 0.01832(19) 0.01769(19) -0.00159(13) -0.00009(13) -0.00470(14)
O1 0.0174(5) 0.0256(5) 0.0214(5) -0.0012(4) 0.0007(4) -0.0081(4)
O3 0.0300(6) 0.0247(6) 0.0326(6) 0.0028(5) 0.0026(5) -0.0088(5)
O4 0.0241(6) 0.0301(6) 0.0296(6) -0.0029(5) -0.0006(5) -0.0032(5)
N1 0.0204(6) 0.0180(6) 0.0217(6) -0.0040(5) -0.0030(5) -0.0023(5)
N2 0.0183(6) 0.0211(6) 0.0222(6) -0.0013(5) 0.0018(5) -0.0015(5)
C1 0.0254(8) 0.0190(7) 0.0219(7) -0.0052(6) -0.0004(6) -0.0043(6)
C2 0.0246(8) 0.0217(7) 0.0247(8) -0.0069(6) -0.0004(6) -0.0031(6)
C3 0.0305(9) 0.0253(8) 0.0313(9) -0.0015(6) -0.0023(7) -0.0022(7)
C4 0.0324(9) 0.0340(9) 0.0337(9) -0.0021(7) -0.0068(7) 0.0030(7)
C5 0.0240(8) 0.0372(10) 0.0364(9) -0.0096(8) -0.0023(7) 0.0008(7)
C6 0.0142(6) 0.0197(7) 0.0192(7) -0.0042(5) 0.0005(5) -0.0039(5)
C7 0.0223(7) 0.0197(7) 0.0221(7) -0.0031(5) -0.0015(6) -0.0061(6)
C8 0.0276(8) 0.0242(8) 0.0215(7) -0.0011(6) 0.0004(6) -0.0067(6)
C9 0.0285(8) 0.0283(8) 0.0220(7) -0.0077(6) -0.0035(6) -0.0053(6)
C10 0.0254(8) 0.0260(8) 0.0281(8) -0.0097(6) -0.0015(6) -0.0094(6)
C11 0.0179(7) 0.0204(7) 0.0246(7) -0.0026(6) 0.0004(5) -0.0062(5)
C12 0.0161(6) 0.0198(7) 0.0183(7) -0.0049(5) 0.0001(5) -0.0048(5)
C13 0.0214(7) 0.0250(7) 0.0203(7) 0.0000(6) -0.0010(6) -0.0087(6)
C14 0.0200(7) 0.0359(9) 0.0227(7) -0.0031(6) 0.0007(6) -0.0142(6)
C15 0.0158(7) 0.0302(8) 0.0261(8) -0.0088(6) -0.0031(6) -0.0043(6)
C16 0.0219(7) 0.0209(7) 0.0318(8) -0.0027(6) -0.0074(6) -0.0045(6)
C17 0.0181(7) 0.0215(7) 0.0289(8) -0.0018(6) -0.0025(6) -0.0075(6)

loop_
_atom_type_symbol
_atom_type_description
_atom_type_scat_dispersion_real
_atom_type_scat_dispersion_imag
_atom_type_scat_source
C C 0.0033 0.0016 'International Tables Vol C Tables 4.2.6.8 and 6.1.1.4'
H H 0.0000 0.0000 'International Tables Vol C Tables 4.2.6.8 and 6.1.1.4'
N N 0.0061 0.0033 'International Tables Vol C Tables 4.2.6.8 and 6.1.1.4'
O O 0.0106 0.0060 'International Tables Vol C Tables 4.2.6.8 and 6.1.1.4'
P P 0.1023 0.0942 'International Tables Vol C Tables 4.2.6.8 and 6.1.1.4'

loop_
_geom_angle_atom_site_label_1
_geom_angle_atom_site_label_2
_geom_angle_atom_site_label_3
_geom_angle
O1 P1 N1 118.78(6)
O1 P1 C12 111.80(6)
N1 P1 C12 102.25(6)
O1 P1 C6 111.27(6)
N1 P1 C6 104.28(6)
C12 P1 C6 107.51(6)
C2 O4 C5 105.60(13)
N2 N1 P1 115.72(9)
N2 N1 H1N 113.1
P1 N1 H1N 119.0
C1 N2 N1 117.33(12)
C1 N2 H2N 121.5
N1 N2 H2N 116.7
O3 C1 N2 124.51(14)
O3 C1 C2 120.57(14)
N2 C1 C2 114.86(13)
C3 C2 O4 110.46(14)
C3 C2 C1 129.86(15)
O4 C2 C1 119.54(13)
C2 C3 C4 106.80(15)
C2 C3 H3A 126.6
C4 C3 H3A 126.6
C5 C4 C3 106.61(15)
C5 C4 H4A 126.7
C3 C4 H4A 126.7
C4 C5 O4 110.54(15)
C4 C5 H5A 124.7
O4 C5 H5A 124.7
C11 C6 C7 119.54(13)
C11 C6 P1 118.69(11)
C7 C6 P1 121.58(11)
C8 C7 C6 119.70(14)
C8 C7 H7A 120.2
C6 C7 H7A 120.2
C9 C8 C7 120.33(14)
C9 C8 H8A 119.8
C7 C8 H8A 119.8
C10 C9 C8 120.25(14)
C10 C9 H9A 119.9
C8 C9 H9A 119.9
C9 C10 C11 119.95(14)
C9 C10 H10A 120.0
C11 C10 H10A 120.0
C10 C11 C6 120.23(14)
C10 C11 H11A 119.9
C6 C11 H11A 119.9
C17 C12 C13 119.37(13)
C17 C12 P1 117.02(11)
C13 C12 P1 123.25(11)
C14 C13 C12 119.79(13)
C14 C13 H13A 120.1
C12 C13 H13A 120.1
C15 C14 C13 120.26(14)
C15 C14 H14A 119.9
C13 C14 H14A 119.9
C16 C15 C14 120.31(14)
C16 C15 H15A 119.8
C14 C15 H15A 119.8
C15 C16 C17 119.59(14)
C15 C16 H16A 120.2
C17 C16 H16A 120.2
C12 C17 C16 120.61(14)
C12 C17 H17A 119.7
C16 C17 H17A 119.7

loop_
_geom_bond_atom_site_label_1
_geom_bond_atom_site_label_2
_geom_bond_distance
P1 O1 1.4855(10)
P1 N1 1.6594(12)
P1 C12 1.7916(14)
P1 C6 1.7969(14)
O3 C1 1.2202(18)
O4 C2 1.3735(18)
O4 C5 1.374(2)
N1 N2 1.4065(16)
N1 H1N 0.9552
N2 C1 1.3587(19)
N2 H2N 0.8980
C1 C2 1.477(2)
C2 C3 1.347(2)
C3 C4 1.413(2)
C3 H3A 0.9500
C4 C5 1.348(3)
C4 H4A 0.9500
C5 H5A 0.9500
C6 C11 1.396(2)
C6 C7 1.399(2)
C7 C8 1.388(2)
C7 H7A 0.9500
C8 C9 1.388(2)
C8 H8A 0.9500
C9 C10 1.382(2)
C9 H9A 0.9500
C10 C11 1.389(2)
C10 H10A 0.9500
C11 H11A 0.9500
C12 C17 1.387(2)
C12 C13 1.4008(19)
C13 C14 1.389(2)
C13 H13A 0.9500
C14 C15 1.389(2)
C14 H14A 0.9500
C15 C16 1.381(2)
C15 H15A 0.9500
C16 C17 1.396(2)
C16 H16A 0.9500
C17 H17A 0.9500

loop_
_geom_hbond_atom_site_label_D
_geom_hbond_atom_site_label_H
_geom_hbond_atom_site_label_A
_geom_hbond_site_symmetry_A
_geom_hbond_distance_DH
_geom_hbond_distance_HA
_geom_hbond_distance_DA
_geom_hbond_angle_DHA
N2 H2N O1 2_576 0.90 1.97 2.8332(16) 160

loop_
_geom_torsion_atom_site_label_1
_geom_torsion_atom_site_label_2
_geom_torsion_atom_site_label_3
_geom_torsion_atom_site_label_4
_geom_torsion
O1 P1 N1 N2 -61.95(12)
C12 P1 N1 N2 174.48(9)
C6 P1 N1 N2 62.58(11)
P1 N1 N2 C1 -126.56(12)
N1 N2 C1 O3 -1.5(2)
N1 N2 C1 C2 175.62(12)
C5 O4 C2 C3 -0.27(18)
C5 O4 C2 C1 -176.37(13)
O3 C1 C2 C3 -1.0(3)
N2 C1 C2 C3 -178.26(16)
O3 C1 C2 O4 174.25(13)
N2 C1 C2 O4 -3.0(2)
O4 C2 C3 C4 0.47(19)
C1 C2 C3 C4 176.05(15)
C2 C3 C4 C5 -0.5(2)
C3 C4 C5 O4 0.3(2)
C2 O4 C5 C4 -0.05(18)
O1 P1 C6 C11 -22.00(13)
N1 P1 C6 C11 -151.21(11)
C12 P1 C6 C11 100.74(12)
O1 P1 C6 C7 163.00(11)
N1 P1 C6 C7 33.79(13)
C12 P1 C6 C7 -74.26(13)
C11 C6 C7 C8 0.9(2)
P1 C6 C7 C8 175.83(11)
C6 C7 C8 C9 -0.5(2)
C7 C8 C9 C10 -0.1(2)
C8 C9 C10 C11 0.2(2)
C9 C10 C11 C6 0.2(2)
C7 C6 C11 C10 -0.8(2)
P1 C6 C11 C10 -175.86(11)
O1 P1 C12 C17 14.98(14)
N1 P1 C12 C17 143.11(11)
C6 P1 C12 C17 -107.43(12)
O1 P1 C12 C13 -171.89(11)
N1 P1 C12 C13 -43.76(13)
C6 P1 C12 C13 65.71(13)
C17 C12 C13 C14 1.3(2)
P1 C12 C13 C14 -171.72(11)
C12 C13 C14 C15 1.1(2)
C13 C14 C15 C16 -2.3(2)
C14 C15 C16 C17 1.0(2)
C13 C12 C17 C16 -2.5(2)
P1 C12 C17 C16 170.93(11)
C15 C16 C17 C12 1.3(2)
